data_4514697
loop_
_publ_author_name
'Zhou, Xiaoguang'
'Malakar, Santanu'
'Zhou, Tian'
'Murugesan, Sathiyamoorthy'
'Huang, Carlos'
'Emge, Thomas J.'
'Krogh-Jespersen, Karsten'
'Goldman, Alan S.'

_publ_section_title
;
 Catalytic Alkane Transfer Dehydrogenation by PSP-Pincer-Ligated
 Ruthenium. Deactivation of an Extremely Reactive Fragment by Formation of
 Allyl Hydride Complexes
;
_journal_issue 5
_journal_name_full 'ACS Catalysis'
_journal_page_first 4072
_journal_paper_doi 10.1021/acscatal.8b05172
_journal_volume 9
_journal_year 2019
_chemical_formula_moiety
; 
C39 H64 P2 Ru S, 0.5(C5 H12), 0.25(C6 H14)' 
;
_chemical_formula_sum 'C43 H73.5 P2 Ru S'
_chemical_formula_weight 785.58
_space_group_crystal_system triclinic
_space_group_IT_number 2
_space_group_name_Hall '-P 1'
_space_group_name_H-M_alt 'P -1'
_symmetry_space_group_name_Hall '-P 1'
_symmetry_space_group_name_H-M 'P -1'
_atom_sites_solution_hydrogens geom
_audit_creation_method SHELXL-2016/6
_cell_angle_alpha 90.092(4)
_cell_angle_beta 92.283(4)
_cell_angle_gamma 101.727(4)
_cell_formula_units_Z 4
_cell_length_a 13.159(2)
_cell_length_b 15.396(3)
_cell_length_c 21.596(4)
_cell_measurement_reflns_used 4496
_cell_measurement_temperature 120(2)
_cell_measurement_theta_max 25.73
_cell_measurement_theta_min 2.28
_cell_volume 4280.3(13)
_computing_cell_refinement 'Bruker SAINT'
_computing_data_collection 'Bruker SMART'
_computing_data_reduction 'Bruker SAINT'
_computing_molecular_graphics 'Bruker SHELXTL'
_computing_publication_material SHELXL-2014/7
_computing_structure_refinement 'SHELXL-2016/6 (Sheldrick, 2016)'
_computing_structure_solution 'SHELXL-2014/7 (Sheldrick, 2014)'
_diffrn_ambient_temperature 120(2)
_diffrn_measured_fraction_theta_full 1.000
_diffrn_measured_fraction_theta_max 0.999
_diffrn_measurement_device_type 'Bruker APEX'
_diffrn_measurement_method '\w scans'
_diffrn_radiation_type MoK\a
_diffrn_radiation_wavelength 0.71073
_diffrn_reflns_av_R_equivalents 0.0725
_diffrn_reflns_av_unetI/netI 0.1026
_diffrn_reflns_Laue_measured_fraction_full 1.000
_diffrn_reflns_Laue_measured_fraction_max 0.999
_diffrn_reflns_limit_h_max 16
_diffrn_reflns_limit_h_min -16
_diffrn_reflns_limit_k_max 19
_diffrn_reflns_limit_k_min -19
_diffrn_reflns_limit_l_max 27
_diffrn_reflns_limit_l_min -27
_diffrn_reflns_number 43045
_diffrn_reflns_point_group_measured_fraction_full 1.000
_diffrn_reflns_point_group_measured_fraction_max 0.999
_diffrn_reflns_theta_full 25.242
_diffrn_reflns_theta_max 27.103
_diffrn_reflns_theta_min 1.582
_diffrn_source 'sealed tube'
_exptl_absorpt_coefficient_mu 0.517
_exptl_absorpt_correction_T_max 0.7458
_exptl_absorpt_correction_T_min 0.5789
_exptl_absorpt_correction_type multi-scan
_exptl_absorpt_process_details 'Bruker SAINT (SADABS)'
_exptl_crystal_colour yellow
_exptl_crystal_density_diffrn 1.219
_exptl_crystal_description rod
_exptl_crystal_F_000 1686
_exptl_crystal_size_max 0.270
_exptl_crystal_size_mid 0.100
_exptl_crystal_size_min 0.050
_refine_diff_density_max 1.885
_refine_diff_density_min -1.154
_refine_diff_density_rms 0.123
_refine_ls_extinction_method none
_refine_ls_goodness_of_fit_ref 1.031
_refine_ls_hydrogen_treatment constr
_refine_ls_matrix_type full
_refine_ls_number_parameters 871
_refine_ls_number_reflns 18868
_refine_ls_number_restraints 1099
_refine_ls_restrained_S_all 1.020
_refine_ls_R_factor_all 0.1021
_refine_ls_R_factor_gt 0.0660
_refine_ls_shift/su_max 0.001
_refine_ls_shift/su_mean 0.000
_refine_ls_structure_factor_coef Fsqd
_refine_ls_weighting_details 'w=1/[\s^2^(Fo^2^)+(0.0771P)^2^+2.0436P] where P=(Fo^2^+2Fc^2^)/3'
_refine_ls_weighting_scheme calc
_refine_ls_wR_factor_gt 0.1492
_refine_ls_wR_factor_ref 0.1674
_reflns_Friedel_coverage 0.000
_reflns_number_gt 13062
_reflns_number_total 18868
_reflns_threshold_expression 'I > 2\s(I)'
_cod_data_source_file cs8b05172_si_003.cif
_cod_data_source_block rupspeth2_P-1
_cod_original_cell_volume 4280.5(13)
_cod_original_formula_sum 'C43 H73.50 P2 Ru S'
_cod_database_code 4514697
_shelx_shelxl_version_number 2016/6
_shelx_space_group_comment
; 
The symmetry employed for this shelxl refinement is uniquely defined 
by the following loop, which should always be used as a source of 
symmetry information in preference to the above space-group names. 
They are only intended as comments. 
;
_shelx_estimated_absorpt_t_min 0.873
_shelx_estimated_absorpt_t_max 0.975

loop_
_space_group_symop_operation_xyz
'x, y, z'
'-x, -y, -z'

loop_
_atom_site_label
_atom_site_type_symbol
_atom_site_fract_x
_atom_site_fract_y
_atom_site_fract_z
_atom_site_U_iso_or_equiv
_atom_site_adp_type
_atom_site_occupancy
_atom_site_site_symmetry_order
_atom_site_calc_flag
_atom_site_refinement_flags_posn
_atom_site_refinement_flags_adp
_atom_site_refinement_flags_occupancy
_atom_site_disorder_assembly
_atom_site_disorder_group
Ru1 Ru 0.27036(3) 0.73663(2) 0.80817(2) 0.01704(10) Uani 1 1 d . . . . .
S1 S 0.34553(8) 0.78975(7) 0.71700(5) 0.0162(2) Uani 1 1 d . . . . .
P1 P 0.15338(9) 0.64844(8) 0.73686(6) 0.0172(3) Uani 1 1 d . . . . .
P2 P 0.42071(9) 0.82809(8) 0.85057(6) 0.0204(3) Uani 1 1 d . . . . .
C1 C 0.3260(3) 0.6978(3) 0.6651(2) 0.0150(9) Uani 1 1 d . U . . .
C2 C 0.2349(3) 0.6337(3) 0.6713(2) 0.0157(9) Uani 1 1 d . U . . .
C3 C 0.2158(4) 0.5624(3) 0.6307(2) 0.0193(9) Uani 1 1 d . U . . .
H3 H 0.153426 0.519125 0.633314 0.023 Uiso 1 1 calc R U . . .
C4 C 0.2867(3) 0.5525(3) 0.5855(2) 0.0173(9) Uani 1 1 d . U . . .
C5 C 0.3776(3) 0.6166(3) 0.5824(2) 0.0163(9) Uani 1 1 d . U . . .
H5 H 0.426522 0.609530 0.552568 0.020 Uiso 1 1 calc R U . . .
C6 C 0.3999(3) 0.6915(3) 0.6217(2) 0.0166(9) Uani 1 1 d . U . . .
C7 C 0.4992(3) 0.7650(3) 0.6177(2) 0.0187(9) Uani 1 1 d . U . . .
C8 C 0.5459(3) 0.7924(3) 0.6834(2) 0.0164(9) Uani 1 1 d . U . . .
C9 C 0.6530(3) 0.8094(3) 0.6984(2) 0.0175(9) Uani 1 1 d . U . . .
H9 H 0.699173 0.800356 0.667390 0.021 Uiso 1 1 calc R U . . .
C10 C 0.6943(3) 0.8392(3) 0.7569(2) 0.0178(9) Uani 1 1 d . U . . .
C11 C 0.6254(3) 0.8484(3) 0.8027(2) 0.0189(9) Uani 1 1 d . U . . .
H11 H 0.652188 0.868256 0.842875 0.023 Uiso 1 1 calc R U . . .
C12 C 0.5186(3) 0.8292(3) 0.7910(2) 0.0185(9) Uani 1 1 d . U . . .
C13 C 0.4813(3) 0.8047(3) 0.7312(2) 0.0156(9) Uani 1 1 d . U . . .
C14 C 0.2622(4) 0.4698(3) 0.5438(2) 0.0220(10) Uani 1 1 d . U . . .
C15 C 0.1585(4) 0.4666(3) 0.5076(2) 0.0285(11) Uani 1 1 d . U . . .
H15A H 0.103067 0.465172 0.536831 0.043 Uiso 1 1 calc R U . . .
H15B H 0.142583 0.413281 0.481324 0.043 Uiso 1 1 calc R U . . .
H15C H 0.163771 0.519383 0.481683 0.043 Uiso 1 1 calc R U . . .
C16 C 0.2538(4) 0.3867(3) 0.5841(2) 0.0297(12) Uani 1 1 d . U . . .
H16A H 0.319727 0.388608 0.607375 0.045 Uiso 1 1 calc R U . . .
H16B H 0.238200 0.333573 0.557578 0.045 Uiso 1 1 calc R U . . .
H16C H 0.198047 0.384808 0.613196 0.045 Uiso 1 1 calc R U . . .
C17 C 0.3464(4) 0.4686(4) 0.4967(3) 0.0363(13) Uani 1 1 d . U . . .
H17A H 0.356901 0.523546 0.472768 0.054 Uiso 1 1 calc R U . . .
H17B H 0.324394 0.417683 0.468501 0.054 Uiso 1 1 calc R U . . .
H17C H 0.411596 0.463803 0.518648 0.054 Uiso 1 1 calc R U . . .
C18 C 0.5798(4) 0.7343(3) 0.5778(2) 0.0248(11) Uani 1 1 d . U . . .
H18A H 0.549365 0.718782 0.536105 0.037 Uiso 1 1 calc R U . . .
H18B H 0.600246 0.682317 0.596696 0.037 Uiso 1 1 calc R U . . .
H18C H 0.640977 0.782349 0.575212 0.037 Uiso 1 1 calc R U . . .
C19 C 0.4691(4) 0.8460(3) 0.5859(2) 0.0246(10) Uani 1 1 d . U . . .
H19A H 0.442979 0.829924 0.543456 0.037 Uiso 1 1 calc R U . . .
H19B H 0.530295 0.894377 0.584990 0.037 Uiso 1 1 calc R U . . .
H19C H 0.414958 0.865356 0.609049 0.037 Uiso 1 1 calc R U . . .
C20 C 0.8119(3) 0.8595(3) 0.7737(2) 0.0201(9) Uani 1 1 d . U . . .
C21 C 0.8762(4) 0.8511(3) 0.7172(2) 0.0267(11) Uani 1 1 d . U . . .
H21A H 0.859136 0.789943 0.701444 0.040 Uiso 1 1 calc R U . . .
H21B H 0.950333 0.866670 0.729281 0.040 Uiso 1 1 calc R U . . .
H21C H 0.860444 0.891399 0.684789 0.040 Uiso 1 1 calc R U . . .
C22 C 0.8363(4) 0.7944(3) 0.8229(3) 0.0303(12) Uani 1 1 d . U . . .
H22A H 0.797570 0.800252 0.859978 0.045 Uiso 1 1 calc R U . . .
H22B H 0.910914 0.807615 0.833603 0.045 Uiso 1 1 calc R U . . .
H22C H 0.815955 0.733652 0.806540 0.045 Uiso 1 1 calc R U . . .
C23 C 0.8452(4) 0.9539(3) 0.8000(2) 0.0272(11) Uani 1 1 d . U . . .
H23A H 0.837704 0.996715 0.767451 0.041 Uiso 1 1 calc R U . . .
H23B H 0.917913 0.963812 0.815076 0.041 Uiso 1 1 calc R U . . .
H23C H 0.801283 0.961724 0.834368 0.041 Uiso 1 1 calc R U . . .
C24 C 0.0509(3) 0.6995(3) 0.6965(2) 0.0222(10) Uani 1 1 d . U . . .
H24 H 0.007679 0.717363 0.729418 0.027 Uiso 1 1 calc R U . . .
C25 C -0.0234(4) 0.6405(4) 0.6505(3) 0.0337(13) Uani 1 1 d . U . . .
H25A H -0.068361 0.675667 0.629345 0.051 Uiso 1 1 calc R U . . .
H25B H -0.066184 0.591831 0.672719 0.051 Uiso 1 1 calc R U . . .
H25C H 0.016543 0.616212 0.619905 0.051 Uiso 1 1 calc R U . . .
C26 C 0.1023(4) 0.7852(3) 0.6637(2) 0.0261(11) Uani 1 1 d . U . . .
H26A H 0.139066 0.769985 0.627927 0.039 Uiso 1 1 calc R U . . .
H26B H 0.151734 0.822594 0.692660 0.039 Uiso 1 1 calc R U . . .
H26C H 0.048786 0.817447 0.649625 0.039 Uiso 1 1 calc R U . . .
C27 C 0.0778(4) 0.5340(3) 0.7513(2) 0.0228(10) Uani 1 1 d . U . . .
H27 H 0.033082 0.514599 0.713218 0.027 Uiso 1 1 calc R U . . .
C28 C 0.0048(4) 0.5399(4) 0.8047(2) 0.0300(12) Uani 1 1 d . U . . .
H28A H -0.039637 0.481543 0.810942 0.045 Uiso 1 1 calc R U . . .
H28B H -0.038596 0.582956 0.794283 0.045 Uiso 1 1 calc R U . . .
H28C H 0.046324 0.558930 0.842838 0.045 Uiso 1 1 calc R U . . .
C29 C 0.1414(4) 0.4629(3) 0.7650(3) 0.0321(12) Uani 1 1 d . U . . .
H29A H 0.180060 0.476308 0.804803 0.048 Uiso 1 1 calc R U . . .
H29B H 0.190291 0.462096 0.732067 0.048 Uiso 1 1 calc R U . . .
H29C H 0.094656 0.404761 0.767080 0.048 Uiso 1 1 calc R U . . .
C30 C 0.4199(4) 0.9496(3) 0.8586(3) 0.0299(12) Uani 1 1 d . U . . .
H30 H 0.359760 0.953971 0.884421 0.036 Uiso 1 1 calc R U . . .
C31 C 0.5162(5) 1.0080(4) 0.8905(3) 0.0485(16) Uani 1 1 d . U . . .
H31A H 0.578014 1.003210 0.867882 0.073 Uiso 1 1 calc R U . . .
H31B H 0.524062 0.988100 0.933191 0.073 Uiso 1 1 calc R U . . .
H31C H 0.508135 1.069837 0.890808 0.073 Uiso 1 1 calc R U . . .
C32 C 0.3980(4) 0.9875(3) 0.7952(3) 0.0345(13) Uani 1 1 d . U . . .
H32A H 0.389696 1.048876 0.800257 0.052 Uiso 1 1 calc R U . . .
H32B H 0.334075 0.951806 0.776235 0.052 Uiso 1 1 calc R U . . .
H32C H 0.456085 0.985991 0.768480 0.052 Uiso 1 1 calc R U . . .
C33 C 0.4935(4) 0.8072(4) 0.9234(2) 0.0302(12) Uani 1 1 d . U . . .
H33 H 0.553131 0.858691 0.929524 0.036 Uiso 1 1 calc R U . . .
C34 C 0.4223(4) 0.8084(4) 0.9779(3) 0.0411(14) Uani 1 1 d . U . . .
H34A H 0.361780 0.759529 0.972990 0.062 Uiso 1 1 calc R U . . .
H34B H 0.399080 0.864946 0.978702 0.062 Uiso 1 1 calc R U . . .
H34C H 0.460561 0.801402 1.016832 0.062 Uiso 1 1 calc R U . . .
C35 C 0.5386(5) 0.7233(4) 0.9249(3) 0.0395(14) Uani 1 1 d . U . . .
H35A H 0.578254 0.721377 0.964076 0.059 Uiso 1 1 calc R U . . .
H35B H 0.584477 0.723720 0.890224 0.059 Uiso 1 1 calc R U . . .
H35C H 0.481936 0.671065 0.921410 0.059 Uiso 1 1 calc R U . . .
C36 C 0.1687(4) 0.8315(3) 0.8230(2) 0.0287(11) Uani 1 1 d . U . . .
H36A H 0.203297 0.893442 0.833027 0.034 Uiso 1 1 calc R U . . .
H36B H 0.106671 0.826382 0.794625 0.034 Uiso 1 1 calc R U . . .
C37 C 0.1622(4) 0.7689(4) 0.8725(2) 0.0307(12) Uani 1 1 d . U . . .
H37A H 0.095559 0.725798 0.875120 0.037 Uiso 1 1 calc R U . . .
H37B H 0.191927 0.792679 0.913420 0.037 Uiso 1 1 calc R U . . .
C38 C 0.2922(4) 0.6252(3) 0.8631(2) 0.0277(11) Uani 1 1 d . U . . .
H38A H 0.328820 0.639162 0.903992 0.033 Uiso 1 1 calc R U . . .
H38B H 0.232193 0.574745 0.864215 0.033 Uiso 1 1 calc R U . . .
C39 C 0.3558(4) 0.6286(3) 0.8112(2) 0.0217(10) Uani 1 1 d . U . . .
H39A H 0.334982 0.580829 0.779685 0.026 Uiso 1 1 calc R U . . .
H39B H 0.431839 0.645399 0.819557 0.026 Uiso 1 1 calc R U . . .
Ru2 Ru 0.66065(3) 0.30923(2) 0.68934(2) 0.01839(10) Uani 1 1 d . . . . .
S2 S 0.69852(8) 0.23974(7) 0.78002(5) 0.0163(2) Uani 1 1 d . . . . .
P3 P 0.58834(9) 0.39196(8) 0.76123(6) 0.0201(3) Uani 1 1 d . . . . .
P4 P 0.75967(9) 0.21331(8) 0.64918(6) 0.0196(3) Uani 1 1 d . . . . .
C40 C 0.7276(3) 0.3235(3) 0.8380(2) 0.0184(9) Uani 1 1 d . U . . .
C41 C 0.6725(4) 0.3923(3) 0.8323(2) 0.0192(9) Uani 1 1 d . U . . .
C42 C 0.6900(4) 0.4569(3) 0.8780(2) 0.0226(10) Uani 1 1 d . U . . .
H42 H 0.651818 0.503016 0.875605 0.027 Uiso 1 1 calc R U . . .
C43 C 0.7615(4) 0.4575(3) 0.9275(2) 0.0198(9) Uani 1 1 d . U . . .
C44 C 0.8173(4) 0.3884(3) 0.9301(2) 0.0209(10) Uani 1 1 d . U . . .
H44 H 0.868491 0.388807 0.962400 0.025 Uiso 1 1 calc R U . . .
C45 C 0.7994(4) 0.3194(3) 0.8864(2) 0.0195(9) Uani 1 1 d . U . . .
C46 C 0.8541(4) 0.2392(3) 0.8903(2) 0.0220(10) Uani 1 1 d . U . . .
C47 C 0.8904(3) 0.2185(3) 0.8257(2) 0.0186(9) Uani 1 1 d . U . . .
C48 C 0.9869(3) 0.1962(3) 0.8167(2) 0.0212(10) Uani 1 1 d . U . . .
H48 H 1.034236 0.197678 0.851230 0.025 Uiso 1 1 calc R U . . .
C49 C 1.0158(4) 0.1719(3) 0.7589(2) 0.0242(10) Uani 1 1 d . U . . .
C50 C 0.9474(4) 0.1744(3) 0.7080(2) 0.0213(10) Uani 1 1 d . U . . .
H50 H 0.966728 0.159052 0.668107 0.026 Uiso 1 1 calc R U . . .
C51 C 0.8514(3) 0.1987(3) 0.7138(2) 0.0188(9) Uani 1 1 d . U . . .
C52 C 0.8246(3) 0.2172(3) 0.7735(2) 0.0172(9) Uani 1 1 d . U . . .
C53 C 0.7794(4) 0.5336(3) 0.9753(2) 0.0251(10) Uani 1 1 d . U . . .
C54 C 0.8165(5) 0.6223(3) 0.9425(3) 0.0388(14) Uani 1 1 d . U . . .
H54A H 0.883415 0.622479 0.924110 0.058 Uiso 1 1 calc R U . . .
H54B H 0.824393 0.671160 0.972612 0.058 Uiso 1 1 calc R U . . .
H54C H 0.765231 0.629894 0.909814 0.058 Uiso 1 1 calc R U . . .
C55 C 0.6753(4) 0.5364(4) 1.0051(2) 0.0323(12) Uani 1 1 d . U . . .
H55A H 0.685330 0.586050 1.034620 0.048 Uiso 1 1 calc R U . . .
H55B H 0.650744 0.480674 1.026740 0.048 Uiso 1 1 calc R U . . .
H55C H 0.623742 0.544249 0.972646 0.048 Uiso 1 1 calc R U . . .
C56 C 0.8589(4) 0.5220(4) 1.0270(2) 0.0297(12) Uani 1 1 d . U . . .
H56A H 0.927786 0.528471 1.009691 0.045 Uiso 1 1 calc R U . . .
H56B H 0.838911 0.462902 1.044975 0.045 Uiso 1 1 calc R U . . .
H56C H 0.860906 0.567235 1.059214 0.045 Uiso 1 1 calc R U . . .
C57 C 0.9449(4) 0.2562(3) 0.9385(2) 0.0277(11) Uani 1 1 d . U . . .
H57A H 0.997449 0.306971 0.925835 0.042 Uiso 1 1 calc R U . . .
H57B H 0.975792 0.203516 0.941723 0.042 Uiso 1 1 calc R U . . .
H57C H 0.919435 0.269024 0.978909 0.042 Uiso 1 1 calc R U . . .
C58 C 0.7757(4) 0.1572(3) 0.9122(2) 0.0255(11) Uani 1 1 d . U . . .
H58A H 0.751663 0.169548 0.953032 0.038 Uiso 1 1 calc R U . . .
H58B H 0.809491 0.106108 0.914891 0.038 Uiso 1 1 calc R U . . .
H58C H 0.716193 0.143979 0.882479 0.038 Uiso 1 1 calc R U . . .
C59 C 1.1206(4) 0.1448(3) 0.7504(2) 0.0293(11) Uani 1 1 d . U . . .
C60 C 1.1908(4) 0.2198(4) 0.7170(3) 0.0475(16) Uani 1 1 d . U . . .
H60A H 1.257702 0.203416 0.710148 0.071 Uiso 1 1 calc R U . . .
H60B H 1.202164 0.274043 0.742342 0.071 Uiso 1 1 calc R U . . .
H60C H 1.157706 0.230200 0.676979 0.071 Uiso 1 1 calc R U . . .
C61 C 1.1064(4) 0.0602(4) 0.7122(3) 0.0459(15) Uani 1 1 d . U . . .
H61A H 1.079378 0.070492 0.670497 0.069 Uiso 1 1 calc R U . . .
H61B H 1.057310 0.013052 0.732007 0.069 Uiso 1 1 calc R U . . .
H61C H 1.173496 0.042365 0.709325 0.069 Uiso 1 1 calc R U . . .
C62 C 1.1717(5) 0.1271(5) 0.8129(3) 0.0597(19) Uani 1 1 d . U . . .
H62A H 1.193072 0.182983 0.836160 0.090 Uiso 1 1 calc R U . . .
H62B H 1.232776 0.101638 0.805834 0.090 Uiso 1 1 calc R U . . .
H62C H 1.121974 0.085428 0.836650 0.090 Uiso 1 1 calc R U . . .
C63 C 0.4588(4) 0.3408(3) 0.7914(3) 0.0278(11) Uani 1 1 d . U . . .
H63 H 0.408706 0.330629 0.754788 0.033 Uiso 1 1 calc R U . . .
C64 C 0.4142(4) 0.3968(4) 0.8380(3) 0.0374(13) Uani 1 1 d . U . . .
H64A H 0.346372 0.364184 0.850544 0.056 Uiso 1 1 calc R U . . .
H64B H 0.406213 0.452779 0.818768 0.056 Uiso 1 1 calc R U . . .
H64C H 0.461634 0.409382 0.874567 0.056 Uiso 1 1 calc R U . . .
C65 C 0.4605(4) 0.2505(3) 0.8186(3) 0.0347(13) Uani 1 1 d . U . . .
H65A H 0.507599 0.257424 0.855385 0.052 Uiso 1 1 calc R U . . .
H65B H 0.484625 0.213426 0.787767 0.052 Uiso 1 1 calc R U . . .
H65C H 0.390322 0.222339 0.830274 0.052 Uiso 1 1 calc R U . . .
C66 C 0.5766(4) 0.5100(3) 0.7540(2) 0.0278(11) Uani 1 1 d . U . . .
H66 H 0.543613 0.526082 0.792156 0.033 Uiso 1 1 calc R U . . .
C67 C 0.5020(5) 0.5179(4) 0.6985(3) 0.0375(14) Uani 1 1 d . U . . .
H67A H 0.490274 0.578728 0.696399 0.056 Uiso 1 1 calc R U . . .
H67B H 0.435625 0.476673 0.703656 0.056 Uiso 1 1 calc R U . . .
H67C H 0.532508 0.503391 0.660145 0.056 Uiso 1 1 calc R U . . .
C68 C 0.6791(4) 0.5776(3) 0.7480(3) 0.0342(13) Uani 1 1 d . U . . .
H68A H 0.708785 0.568780 0.708093 0.051 Uiso 1 1 calc R U . . .
H68B H 0.728077 0.569185 0.781737 0.051 Uiso 1 1 calc R U . . .
H68C H 0.665837 0.637851 0.750242 0.051 Uiso 1 1 calc R U . . .
C69 C 0.6915(4) 0.0960(3) 0.6323(2) 0.0234(10) Uani 1 1 d . U . . .
H69 H 0.635092 0.098528 0.600334 0.028 Uiso 1 1 calc R U . . .
C70 C 0.7582(4) 0.0345(3) 0.6065(3) 0.0337(13) Uani 1 1 d . U . . .
H70A H 0.819289 0.035834 0.634210 0.051 Uiso 1 1 calc R U . . .
H70B H 0.780613 0.054556 0.565243 0.051 Uiso 1 1 calc R U . . .
H70C H 0.717248 -0.026215 0.603500 0.051 Uiso 1 1 calc R U . . .
C71 C 0.6388(4) 0.0540(3) 0.6900(2) 0.0273(11) Uani 1 1 d . U . . .
H71A H 0.591623 -0.001988 0.678445 0.041 Uiso 1 1 calc R U . . .
H71B H 0.599305 0.094556 0.708119 0.041 Uiso 1 1 calc R U . . .
H71C H 0.691726 0.042552 0.720371 0.041 Uiso 1 1 calc R U . . .
C72 C 0.8467(4) 0.2363(4) 0.5827(2) 0.0286(11) Uani 1 1 d . U . . .
H72 H 0.877671 0.182702 0.577189 0.034 Uiso 1 1 calc R U . . .
C73 C 0.7803(5) 0.2438(4) 0.5236(2) 0.0384(14) Uani 1 1 d . U . . .
H73A H 0.740419 0.290251 0.529377 0.058 Uiso 1 1 calc R U . . .
H73B H 0.732563 0.187017 0.515106 0.058 Uiso 1 1 calc R U . . .
H73C H 0.825662 0.258973 0.488639 0.058 Uiso 1 1 calc R U . . .
C74 C 0.9372(4) 0.3154(4) 0.5902(3) 0.0367(13) Uani 1 1 d . U . . .
H74A H 0.979986 0.319378 0.553854 0.055 Uiso 1 1 calc R U . . .
H74B H 0.979408 0.307804 0.627477 0.055 Uiso 1 1 calc R U . . .
H74C H 0.910241 0.369906 0.594265 0.055 Uiso 1 1 calc R U . . .
C75 C 0.5095(4) 0.2276(4) 0.6588(3) 0.0326(12) Uani 1 1 d . U . . .
H75A H 0.509424 0.166250 0.644880 0.039 Uiso 1 1 calc R U . . .
H75B H 0.449182 0.232608 0.683532 0.039 Uiso 1 1 calc R U . . .
C76 C 0.5421(4) 0.2962(4) 0.6157(3) 0.0360(13) Uani 1 1 d . U . . .
H76A H 0.501356 0.343595 0.613251 0.043 Uiso 1 1 calc R U . . .
H76B H 0.561459 0.277389 0.574687 0.043 Uiso 1 1 calc R U . . .
C77 C 0.7460(4) 0.4233(4) 0.6449(2) 0.0327(12) Uani 1 1 d . U . . .
H77A H 0.777218 0.412479 0.605396 0.039 Uiso 1 1 calc R U . . .
H77B H 0.714446 0.476451 0.644113 0.039 Uiso 1 1 calc R U . . .
C78 C 0.8035(4) 0.4102(3) 0.7001(2) 0.0271(11) Uani 1 1 d . U . . .
H78A H 0.806695 0.454396 0.733864 0.033 Uiso 1 1 calc R U . . .
H78B H 0.869655 0.390231 0.695031 0.033 Uiso 1 1 calc R U . . .
C81A C 0.0852(15) 0.1670(12) 0.4672(7) 0.087(5) Uiso 0.5 1 d D U P A 1
H81A H 0.057990 0.221454 0.470752 0.130 Uiso 0.5 1 calc R U P A 1
H81B H 0.141002 0.176076 0.437718 0.130 Uiso 0.5 1 calc R U P A 1
H81C H 0.029233 0.118354 0.452449 0.130 Uiso 0.5 1 calc R U P A 1
C82A C 0.1222(14) 0.1467(11) 0.5225(7) 0.086(4) Uiso 0.5 1 d D U P A 1
H82A H 0.064012 0.142614 0.550733 0.103 Uiso 0.5 1 calc R U P A 1
H82B H 0.174549 0.199700 0.536164 0.103 Uiso 0.5 1 calc R U P A 1
C83A C 0.1705(12) 0.0689(9) 0.5372(7) 0.067(3) Uiso 0.5 1 d D U P A 1
H83A H 0.123198 0.029841 0.564711 0.081 Uiso 0.5 1 calc R U P A 1
H83B H 0.170865 0.035659 0.498006 0.081 Uiso 0.5 1 calc R U P A 1
C84A C 0.2631(13) 0.0797(11) 0.5627(11) 0.098(5) Uiso 0.5 1 d D U P A 1
H84A H 0.265513 0.123839 0.596368 0.118 Uiso 0.5 1 calc R U P A 1
H84B H 0.310435 0.109234 0.531128 0.118 Uiso 0.5 1 calc R U P A 1
C85A C 0.3129(13) 0.0102(11) 0.5892(8) 0.082(5) Uiso 0.5 1 d D U P A 1
H85A H 0.382991 0.036893 0.605354 0.123 Uiso 0.5 1 calc R U P A 1
H85B H 0.271773 -0.018953 0.623035 0.123 Uiso 0.5 1 calc R U P A 1
H85C H 0.317201 -0.033722 0.557061 0.123 Uiso 0.5 1 calc R U P A 1
C81B C 0.0350(14) 0.1288(15) 0.4818(9) 0.105(6) Uiso 0.5 1 d D U P B 2
H81D H -0.035526 0.117714 0.497072 0.158 Uiso 0.5 1 calc R U P B 2
H81E H 0.058633 0.192454 0.474772 0.158 Uiso 0.5 1 calc R U P B 2
H81F H 0.035146 0.096259 0.442744 0.158 Uiso 0.5 1 calc R U P B 2
C82B C 0.0996(11) 0.1012(16) 0.5241(8) 0.104(5) Uiso 0.5 1 d D U P B 2
H82C H 0.069942 0.037779 0.531460 0.125 Uiso 0.5 1 calc R U P B 2
H82D H 0.093206 0.133062 0.563184 0.125 Uiso 0.5 1 calc R U P B 2
C83B C 0.2133(11) 0.1075(12) 0.5166(7) 0.072(3) Uiso 0.5 1 d D U P B 2
H83C H 0.217275 0.060584 0.485963 0.086 Uiso 0.5 1 calc R U P B 2
H83D H 0.236364 0.164432 0.495071 0.086 Uiso 0.5 1 calc R U P B 2
C84B C 0.2871(13) 0.1041(13) 0.5570(9) 0.096(4) Uiso 0.5 1 d D U P B 2
H84C H 0.253238 0.092572 0.597093 0.116 Uiso 0.5 1 calc R U P B 2
H84D H 0.329356 0.165130 0.559984 0.116 Uiso 0.5 1 calc R U P B 2
C85B C 0.3634(12) 0.0440(11) 0.5549(8) 0.073(4) Uiso 0.5 1 d D U P B 2
H85D H 0.411108 0.055235 0.591428 0.109 Uiso 0.5 1 calc R U P B 2
H85E H 0.326031 -0.017913 0.554813 0.109 Uiso 0.5 1 calc R U P B 2
H85F H 0.402988 0.055446 0.517294 0.109 Uiso 0.5 1 calc R U P B 2
C91 C 0.2312(14) 0.0873(17) -0.0018(13) 0.135(10) Uiso 0.5 1 d D U P . .
H91A H 0.263050 0.147573 0.012221 0.202 Uiso 0.5 1 calc R U P . .
H91B H 0.257878 0.044278 0.024332 0.202 Uiso 0.5 1 calc R U P . .
H91C H 0.248084 0.079278 -0.044950 0.202 Uiso 0.5 1 calc R U P . .
C92 C 0.1266(13) 0.0744(11) 0.0023(10) 0.096(5) Uiso 0.5 1 d D U P . .
H92A H 0.105774 0.122513 -0.022332 0.115 Uiso 0.5 1 calc R U P . .
H92B H 0.115445 0.087954 0.046077 0.115 Uiso 0.5 1 calc R U P . .
C93 C 0.0465(11) -0.0061(12) -0.0136(10) 0.104(6) Uiso 0.5 1 d D U P . .
H93A H 0.063428 -0.020988 -0.056107 0.125 Uiso 0.5 1 calc R U P . .
H93B H 0.067438 -0.052149 0.013093 0.125 Uiso 0.5 1 calc R U P . .
C94 C -0.0531(11) -0.0269(12) -0.0148(8) 0.088(5) Uiso 0.5 1 d D U P . .
H94A H -0.067548 -0.090024 -0.027981 0.105 Uiso 0.5 1 calc R U P . .
H94B H -0.073251 0.005524 -0.051352 0.105 Uiso 0.5 1 calc R U P . .
C95 C -0.1370(12) -0.0234(14) 0.0284(8) 0.100(6) Uiso 0.5 1 d D U P . .
H95A H -0.114874 -0.048944 0.067487 0.120 Uiso 0.5 1 calc R U P . .
H95B H -0.132120 0.040461 0.037061 0.120 Uiso 0.5 1 calc R U P . .
C96 C -0.2410(11) -0.0581(14) 0.0211(10) 0.085(6) Uiso 0.5 1 d D U P . .
H96A H -0.276183 -0.044611 0.058016 0.127 Uiso 0.5 1 calc R U P . .
H96B H -0.269432 -0.031991 -0.015349 0.127 Uiso 0.5 1 calc R U P . .
H96C H -0.251963 -0.122553 0.015471 0.127 Uiso 0.5 1 calc R U P . .

loop_
_atom_site_aniso_label
_atom_site_aniso_U_11
_atom_site_aniso_U_22
_atom_site_aniso_U_33
_atom_site_aniso_U_23
_atom_site_aniso_U_13
_atom_site_aniso_U_12
Ru1 0.00945(19) 0.0191(2) 0.0240(2) -0.00170(15) 0.00413(14) 0.00579(15)
S1 0.0079(5) 0.0159(5) 0.0264(6) -0.0018(4) 0.0026(4) 0.0058(4)
P1 0.0092(6) 0.0184(6) 0.0254(6) -0.0001(5) 0.0035(5) 0.0056(5)
P2 0.0121(6) 0.0243(6) 0.0262(7) -0.0062(5) 0.0037(5) 0.0061(5)
C1 0.012(2) 0.015(2) 0.020(2) 0.0003(17) -0.0008(16) 0.0096(16)
C2 0.013(2) 0.015(2) 0.020(2) -0.0012(17) 0.0013(17) 0.0066(17)
C3 0.011(2) 0.020(2) 0.027(2) 0.0022(18) 0.0024(17) 0.0036(17)
C4 0.012(2) 0.021(2) 0.022(2) 0.0004(17) 0.0009(16) 0.0087(17)
C5 0.013(2) 0.019(2) 0.019(2) 0.0019(17) 0.0034(16) 0.0074(17)
C6 0.011(2) 0.017(2) 0.022(2) 0.0024(17) 0.0001(16) 0.0050(16)
C7 0.012(2) 0.019(2) 0.026(2) -0.0011(18) 0.0039(17) 0.0049(17)
C8 0.011(2) 0.0134(19) 0.026(2) 0.0002(17) -0.0004(16) 0.0054(16)
C9 0.010(2) 0.015(2) 0.029(2) 0.0012(18) 0.0082(17) 0.0049(17)
C10 0.011(2) 0.014(2) 0.030(2) -0.0007(17) 0.0023(16) 0.0053(16)
C11 0.013(2) 0.020(2) 0.025(2) -0.0052(18) -0.0006(17) 0.0057(18)
C12 0.013(2) 0.015(2) 0.029(2) -0.0009(18) 0.0014(18) 0.0058(17)
C13 0.011(2) 0.0120(19) 0.025(2) 0.0004(17) 0.0043(16) 0.0044(16)
C14 0.015(2) 0.022(2) 0.031(2) -0.0050(19) 0.0028(18) 0.0065(18)
C15 0.022(3) 0.031(3) 0.030(3) -0.004(2) 0.001(2) 0.001(2)
C16 0.029(3) 0.025(3) 0.037(3) -0.004(2) 0.002(2) 0.011(2)
C17 0.027(3) 0.038(3) 0.046(3) -0.016(3) 0.011(2) 0.009(2)
C18 0.016(2) 0.032(3) 0.027(3) -0.001(2) 0.0078(19) 0.007(2)
C19 0.020(3) 0.023(2) 0.031(3) 0.003(2) 0.001(2) 0.004(2)
C20 0.010(2) 0.021(2) 0.031(2) -0.0011(19) 0.0010(17) 0.0078(18)
C21 0.008(2) 0.035(3) 0.040(3) -0.006(2) 0.0022(19) 0.009(2)
C22 0.019(3) 0.025(3) 0.047(3) 0.004(2) -0.001(2) 0.005(2)
C23 0.016(2) 0.022(2) 0.043(3) -0.001(2) -0.003(2) 0.003(2)
C24 0.009(2) 0.027(2) 0.032(3) -0.002(2) 0.0042(18) 0.0078(19)
C25 0.023(3) 0.039(3) 0.041(3) -0.006(2) -0.009(2) 0.012(2)
C26 0.018(3) 0.034(3) 0.032(3) 0.004(2) 0.005(2) 0.018(2)
C27 0.016(2) 0.026(2) 0.026(2) 0.002(2) 0.0033(19) 0.0014(19)
C28 0.019(3) 0.036(3) 0.035(3) 0.003(2) 0.006(2) 0.002(2)
C29 0.032(3) 0.023(3) 0.042(3) 0.003(2) 0.006(2) 0.006(2)
C30 0.017(2) 0.024(3) 0.050(3) -0.016(2) 0.008(2) 0.007(2)
C31 0.031(3) 0.032(3) 0.082(5) -0.023(3) -0.003(3) 0.008(3)
C32 0.021(3) 0.021(3) 0.063(4) -0.009(2) 0.010(2) 0.007(2)
C33 0.018(3) 0.045(3) 0.026(3) -0.005(2) 0.002(2) 0.003(2)
C34 0.028(3) 0.062(4) 0.032(3) -0.004(3) 0.006(2) 0.006(3)
C35 0.032(3) 0.050(4) 0.038(3) 0.008(3) -0.003(2) 0.013(3)
C36 0.016(2) 0.030(3) 0.045(3) -0.008(2) 0.010(2) 0.013(2)
C37 0.022(3) 0.036(3) 0.036(3) -0.011(2) 0.014(2) 0.009(2)
C38 0.023(3) 0.029(3) 0.031(3) 0.008(2) -0.002(2) 0.005(2)
C39 0.017(2) 0.019(2) 0.031(3) 0.0023(19) 0.0011(19) 0.0084(19)
Ru2 0.0127(2) 0.01749(19) 0.0267(2) 0.00009(15) -0.00301(15) 0.00779(15)
S2 0.0076(5) 0.0149(5) 0.0276(6) 0.0000(5) 0.0005(4) 0.0049(4)
P3 0.0147(6) 0.0169(6) 0.0308(7) -0.0017(5) -0.0039(5) 0.0092(5)
P4 0.0126(6) 0.0206(6) 0.0271(7) 0.0009(5) 0.0006(5) 0.0066(5)
C40 0.013(2) 0.017(2) 0.025(2) -0.0002(18) 0.0037(17) 0.0040(17)
C41 0.017(2) 0.019(2) 0.023(2) 0.0030(18) 0.0011(17) 0.0070(18)
C42 0.020(2) 0.019(2) 0.031(2) 0.0013(18) 0.0029(19) 0.0082(18)
C43 0.019(2) 0.018(2) 0.023(2) 0.0023(17) 0.0036(17) 0.0055(18)
C44 0.015(2) 0.023(2) 0.026(2) 0.0005(18) 0.0002(18) 0.0080(18)
C45 0.015(2) 0.018(2) 0.026(2) 0.0019(17) 0.0022(17) 0.0043(17)
C46 0.016(2) 0.021(2) 0.031(2) 0.0016(19) -0.0026(18) 0.0092(18)
C47 0.012(2) 0.015(2) 0.031(2) 0.0039(18) -0.0008(17) 0.0071(17)
C48 0.008(2) 0.019(2) 0.037(2) 0.0026(19) -0.0005(18) 0.0055(17)
C49 0.012(2) 0.021(2) 0.041(3) -0.001(2) -0.0006(18) 0.0050(18)
C50 0.014(2) 0.017(2) 0.034(2) -0.0002(19) 0.0050(18) 0.0044(18)
C51 0.011(2) 0.017(2) 0.029(2) 0.0005(18) 0.0007(17) 0.0036(17)
C52 0.010(2) 0.014(2) 0.029(2) 0.0004(18) 0.0002(17) 0.0036(16)
C53 0.023(2) 0.025(2) 0.029(2) -0.0034(19) 0.0036(19) 0.010(2)
C54 0.056(4) 0.027(3) 0.033(3) -0.005(2) 0.005(3) 0.006(3)
C55 0.031(3) 0.038(3) 0.033(3) -0.006(2) 0.002(2) 0.021(2)
C56 0.022(3) 0.035(3) 0.032(3) -0.005(2) -0.001(2) 0.007(2)
C57 0.022(3) 0.031(3) 0.034(3) 0.002(2) -0.006(2) 0.016(2)
C58 0.026(3) 0.021(2) 0.032(3) 0.005(2) 0.004(2) 0.009(2)
C59 0.0266(14) 0.0299(14) 0.0323(14) -0.0003(9) 0.0014(9) 0.0081(9)
C60 0.021(3) 0.037(3) 0.088(5) 0.004(3) 0.020(3) 0.010(2)
C61 0.022(3) 0.038(3) 0.082(4) -0.008(3) 0.005(3) 0.015(2)
C62 0.033(4) 0.094(5) 0.065(4) 0.001(4) -0.004(3) 0.044(4)
C63 0.016(2) 0.025(2) 0.045(3) -0.003(2) 0.003(2) 0.010(2)
C64 0.027(3) 0.038(3) 0.052(4) -0.004(3) 0.010(3) 0.015(2)
C65 0.019(3) 0.027(3) 0.060(4) 0.005(3) 0.013(2) 0.007(2)
C66 0.029(3) 0.022(2) 0.037(3) -0.001(2) -0.007(2) 0.015(2)
C67 0.038(3) 0.035(3) 0.046(3) 0.001(3) -0.014(3) 0.027(3)
C68 0.039(3) 0.020(3) 0.044(3) -0.001(2) -0.010(3) 0.010(2)
C69 0.017(2) 0.019(2) 0.035(3) -0.004(2) 0.001(2) 0.0062(19)
C70 0.022(3) 0.027(3) 0.053(3) -0.013(2) 0.006(2) 0.005(2)
C71 0.025(3) 0.013(2) 0.044(3) -0.004(2) 0.006(2) 0.004(2)
C72 0.022(3) 0.033(3) 0.033(3) 0.004(2) 0.007(2) 0.008(2)
C73 0.039(3) 0.046(3) 0.032(3) 0.007(3) 0.008(2) 0.014(3)
C74 0.029(3) 0.039(3) 0.042(3) 0.012(3) 0.013(2) 0.005(2)
C75 0.017(2) 0.033(3) 0.048(3) -0.020(2) -0.009(2) 0.008(2)
C76 0.028(3) 0.043(3) 0.040(3) -0.012(2) -0.021(2) 0.020(2)
C77 0.036(3) 0.028(3) 0.034(3) 0.008(2) 0.004(2) 0.008(2)
C78 0.023(3) 0.018(2) 0.038(3) 0.005(2) 0.007(2) -0.002(2)

loop_
_atom_type_symbol
_atom_type_description
_atom_type_scat_dispersion_real
_atom_type_scat_dispersion_imag
_atom_type_scat_source
C C 0.0033 0.0016 'International Tables Vol C Tables 4.2.6.8 and 6.1.1.4'
H H 0.0000 0.0000 'International Tables Vol C Tables 4.2.6.8 and 6.1.1.4'
P P 0.1023 0.0942 'International Tables Vol C Tables 4.2.6.8 and 6.1.1.4'
S S 0.1246 0.1234 'International Tables Vol C Tables 4.2.6.8 and 6.1.1.4'
Ru Ru -1.2594 0.8363 'International Tables Vol C Tables 4.2.6.8 and 6.1.1.4'

loop_
_geom_angle_atom_site_label_1
_geom_angle_atom_site_label_2
_geom_angle_atom_site_label_3
_geom_angle
_geom_angle_site_symmetry_1
_geom_angle_site_symmetry_3
C38 Ru1 C37 91.0(2) . .
C38 Ru1 C39 38.25(18) . .
C37 Ru1 C39 129.3(2) . .
C38 Ru1 C36 129.4(2) . .
C37 Ru1 C36 38.4(2) . .
C39 Ru1 C36 167.63(19) . .
C38 Ru1 S1 129.93(14) . .
C37 Ru1 S1 139.05(15) . .
C39 Ru1 S1 91.68(13) . .
C36 Ru1 S1 100.66(14) . .
C38 Ru1 P2 92.93(15) . .
C37 Ru1 P2 97.96(15) . .
C39 Ru1 P2 87.24(14) . .
C36 Ru1 P2 95.38(15) . .
S1 Ru1 P2 81.31(4) . .
C38 Ru1 P1 93.52(15) . .
C37 Ru1 P1 99.75(15) . .
C39 Ru1 P1 86.82(14) . .
C36 Ru1 P1 94.26(15) . .
S1 Ru1 P1 80.86(4) . .
P2 Ru1 P1 161.02(5) . .
C13 S1 C1 99.5(2) . .
C13 S1 Ru1 106.12(15) . .
C1 S1 Ru1 106.14(15) . .
C2 P1 C27 104.0(2) . .
C2 P1 C24 101.0(2) . .
C27 P1 C24 100.8(2) . .
C2 P1 Ru1 103.78(15) . .
C27 P1 Ru1 125.73(16) . .
C24 P1 Ru1 118.16(16) . .
C12 P2 C33 102.4(2) . .
C12 P2 C30 101.6(2) . .
C33 P2 C30 101.7(3) . .
C12 P2 Ru1 104.42(15) . .
C33 P2 Ru1 126.12(18) . .
C30 P2 Ru1 117.17(17) . .
C6 C1 C2 123.4(4) . .
C6 C1 S1 120.2(3) . .
C2 C1 S1 116.4(3) . .
C3 C2 C1 118.0(4) . .
C3 C2 P1 125.1(3) . .
C1 C2 P1 116.7(3) . .
C2 C3 C4 121.4(4) . .
C2 C3 H3 119.3 . .
C4 C3 H3 119.3 . .
C5 C4 C3 118.4(4) . .
C5 C4 C14 123.2(4) . .
C3 C4 C14 118.3(4) . .
C4 C5 C6 122.5(4) . .
C4 C5 H5 118.7 . .
C6 C5 H5 118.7 . .
C1 C6 C5 116.2(4) . .
C1 C6 C7 120.5(4) . .
C5 C6 C7 123.3(4) . .
C19 C7 C18 107.4(4) . .
C19 C7 C8 109.1(4) . .
C18 C7 C8 110.7(4) . .
C19 C7 C6 108.3(4) . .
C18 C7 C6 111.0(4) . .
C8 C7 C6 110.3(4) . .
C13 C8 C9 116.4(4) . .
C13 C8 C7 120.3(4) . .
C9 C8 C7 123.3(4) . .
C10 C9 C8 122.6(4) . .
C10 C9 H9 118.7 . .
C8 C9 H9 118.7 . .
C9 C10 C11 118.1(4) . .
C9 C10 C20 123.2(4) . .
C11 C10 C20 118.7(4) . .
C12 C11 C10 121.7(4) . .
C12 C11 H11 119.2 . .
C10 C11 H11 119.2 . .
C13 C12 C11 118.2(4) . .
C13 C12 P2 116.9(3) . .
C11 C12 P2 124.8(4) . .
C12 C13 C8 122.9(4) . .
C12 C13 S1 116.7(3) . .
C8 C13 S1 120.4(3) . .
C4 C14 C15 109.6(4) . .
C4 C14 C17 112.3(4) . .
C15 C14 C17 108.0(4) . .
C4 C14 C16 109.3(4) . .
C15 C14 C16 109.3(4) . .
C17 C14 C16 108.3(4) . .
C14 C15 H15A 109.5 . .
C14 C15 H15B 109.5 . .
H15A C15 H15B 109.5 . .
C14 C15 H15C 109.5 . .
H15A C15 H15C 109.5 . .
H15B C15 H15C 109.5 . .
C14 C16 H16A 109.5 . .
C14 C16 H16B 109.5 . .
H16A C16 H16B 109.5 . .
C14 C16 H16C 109.5 . .
H16A C16 H16C 109.5 . .
H16B C16 H16C 109.5 . .
C14 C17 H17A 109.5 . .
C14 C17 H17B 109.5 . .
H17A C17 H17B 109.5 . .
C14 C17 H17C 109.5 . .
H17A C17 H17C 109.5 . .
H17B C17 H17C 109.5 . .
C7 C18 H18A 109.5 . .
C7 C18 H18B 109.5 . .
H18A C18 H18B 109.5 . .
C7 C18 H18C 109.5 . .
H18A C18 H18C 109.5 . .
H18B C18 H18C 109.5 . .
C7 C19 H19A 109.5 . .
C7 C19 H19B 109.5 . .
H19A C19 H19B 109.5 . .
C7 C19 H19C 109.5 . .
H19A C19 H19C 109.5 . .
H19B C19 H19C 109.5 . .
C22 C20 C21 108.3(4) . .
C22 C20 C23 108.5(4) . .
C21 C20 C23 108.4(4) . .
C22 C20 C10 109.7(4) . .
C21 C20 C10 111.8(4) . .
C23 C20 C10 110.1(4) . .
C20 C21 H21A 109.5 . .
C20 C21 H21B 109.5 . .
H21A C21 H21B 109.5 . .
C20 C21 H21C 109.5 . .
H21A C21 H21C 109.5 . .
H21B C21 H21C 109.5 . .
C20 C22 H22A 109.5 . .
C20 C22 H22B 109.5 . .
H22A C22 H22B 109.5 . .
C20 C22 H22C 109.5 . .
H22A C22 H22C 109.5 . .
H22B C22 H22C 109.5 . .
C20 C23 H23A 109.5 . .
C20 C23 H23B 109.5 . .
H23A C23 H23B 109.5 . .
C20 C23 H23C 109.5 . .
H23A C23 H23C 109.5 . .
H23B C23 H23C 109.5 . .
C25 C24 C26 109.1(4) . .
C25 C24 P1 116.7(3) . .
C26 C24 P1 109.8(3) . .
C25 C24 H24 106.9 . .
C26 C24 H24 106.9 . .
P1 C24 H24 106.9 . .
C24 C25 H25A 109.5 . .
C24 C25 H25B 109.5 . .
H25A C25 H25B 109.5 . .
C24 C25 H25C 109.5 . .
H25A C25 H25C 109.5 . .
H25B C25 H25C 109.5 . .
C24 C26 H26A 109.5 . .
C24 C26 H26B 109.5 . .
H26A C26 H26B 109.5 . .
C24 C26 H26C 109.5 . .
H26A C26 H26C 109.5 . .
H26B C26 H26C 109.5 . .
C29 C27 C28 110.1(4) . .
C29 C27 P1 116.3(3) . .
C28 C27 P1 107.9(3) . .
C29 C27 H27 107.4 . .
C28 C27 H27 107.4 . .
P1 C27 H27 107.4 . .
C27 C28 H28A 109.5 . .
C27 C28 H28B 109.5 . .
H28A C28 H28B 109.5 . .
C27 C28 H28C 109.5 . .
H28A C28 H28C 109.5 . .
H28B C28 H28C 109.5 . .
C27 C29 H29A 109.5 . .
C27 C29 H29B 109.5 . .
H29A C29 H29B 109.5 . .
C27 C29 H29C 109.5 . .
H29A C29 H29C 109.5 . .
H29B C29 H29C 109.5 . .
C32 C30 C31 110.1(5) . .
C32 C30 P2 109.8(3) . .
C31 C30 P2 116.7(4) . .
C32 C30 H30 106.6 . .
C31 C30 H30 106.6 . .
P2 C30 H30 106.6 . .
C30 C31 H31A 109.5 . .
C30 C31 H31B 109.5 . .
H31A C31 H31B 109.5 . .
C30 C31 H31C 109.5 . .
H31A C31 H31C 109.5 . .
H31B C31 H31C 109.5 . .
C30 C32 H32A 109.5 . .
C30 C32 H32B 109.5 . .
H32A C32 H32B 109.5 . .
C30 C32 H32C 109.5 . .
H32A C32 H32C 109.5 . .
H32B C32 H32C 109.5 . .
C35 C33 C34 110.2(5) . .
C35 C33 P2 116.9(4) . .
C34 C33 P2 108.2(4) . .
C35 C33 H33 107.0 . .
C34 C33 H33 107.0 . .
P2 C33 H33 107.0 . .
C33 C34 H34A 109.5 . .
C33 C34 H34B 109.5 . .
H34A C34 H34B 109.5 . .
C33 C34 H34C 109.5 . .
H34A C34 H34C 109.5 . .
H34B C34 H34C 109.5 . .
C33 C35 H35A 109.5 . .
C33 C35 H35B 109.5 . .
H35A C35 H35B 109.5 . .
C33 C35 H35C 109.5 . .
H35A C35 H35C 109.5 . .
H35B C35 H35C 109.5 . .
C37 C36 Ru1 69.0(3) . .
C37 C36 H36A 116.8 . .
Ru1 C36 H36A 116.8 . .
C37 C36 H36B 116.8 . .
Ru1 C36 H36B 116.8 . .
H36A C36 H36B 113.8 . .
C36 C37 Ru1 72.6(3) . .
C36 C37 H37A 116.3 . .
Ru1 C37 H37A 116.3 . .
C36 C37 H37B 116.3 . .
Ru1 C37 H37B 116.3 . .
H37A C37 H37B 113.3 . .
C39 C38 Ru1 72.5(3) . .
C39 C38 H38A 116.3 . .
Ru1 C38 H38A 116.3 . .
C39 C38 H38B 116.3 . .
Ru1 C38 H38B 116.3 . .
H38A C38 H38B 113.3 . .
C38 C39 Ru1 69.3(3) . .
C38 C39 H39A 116.7 . .
Ru1 C39 H39A 116.7 . .
C38 C39 H39B 116.7 . .
Ru1 C39 H39B 116.7 . .
H39A C39 H39B 113.7 . .
C77 Ru2 C76 89.5(2) . .
C77 Ru2 C78 38.45(19) . .
C76 Ru2 C78 127.9(2) . .
C77 Ru2 C75 127.5(2) . .
C76 Ru2 C75 38.0(2) . .
C78 Ru2 C75 165.8(2) . .
C77 Ru2 S2 130.42(15) . .
C76 Ru2 S2 140.09(17) . .
C78 Ru2 S2 91.97(13) . .
C75 Ru2 S2 102.13(16) . .
C77 Ru2 P4 93.86(16) . .
C76 Ru2 P4 98.47(16) . .
C78 Ru2 P4 88.21(14) . .
C75 Ru2 P4 95.16(14) . .
S2 Ru2 P4 80.66(4) . .
C77 Ru2 P3 94.35(16) . .
C76 Ru2 P3 99.45(16) . .
C78 Ru2 P3 87.16(14) . .
C75 Ru2 P3 93.97(14) . .
S2 Ru2 P3 80.41(4) . .
P4 Ru2 P3 160.33(5) . .
C40 S2 C52 98.7(2) . .
C40 S2 Ru2 106.41(16) . .
C52 S2 Ru2 106.85(16) . .
C41 P3 C66 103.4(2) . .
C41 P3 C63 100.5(2) . .
C66 P3 C63 101.2(2) . .
C41 P3 Ru2 103.75(15) . .
C66 P3 Ru2 126.57(18) . .
C63 P3 Ru2 117.76(16) . .
C51 P4 C72 102.2(2) . .
C51 P4 C69 101.8(2) . .
C72 P4 C69 101.5(2) . .
C51 P4 Ru2 104.51(15) . .
C72 P4 Ru2 126.18(18) . .
C69 P4 Ru2 117.19(16) . .
C45 C40 C41 122.9(4) . .
C45 C40 S2 121.3(4) . .
C41 C40 S2 115.8(3) . .
C42 C41 C40 117.4(4) . .
C42 C41 P3 125.6(4) . .
C40 C41 P3 116.8(3) . .
C41 C42 C43 122.8(4) . .
C41 C42 H42 118.6 . .
C43 C42 H42 118.6 . .
C42 C43 C44 117.6(4) . .
C42 C43 C53 119.8(4) . .
C44 C43 C53 122.6(4) . .
C45 C44 C43 121.8(4) . .
C45 C44 H44 119.1 . .
C43 C44 H44 119.1 . .
C40 C45 C44 117.3(4) . .
C40 C45 C46 119.5(4) . .
C44 C45 C46 123.2(4) . .
C57 C46 C47 111.4(4) . .
C57 C46 C58 106.8(4) . .
C47 C46 C58 108.6(4) . .
C57 C46 C45 111.0(4) . .
C47 C46 C45 110.1(4) . .
C58 C46 C45 108.7(4) . .
C52 C47 C48 116.7(4) . .
C52 C47 C46 120.3(4) . .
C48 C47 C46 123.0(4) . .
C49 C48 C47 122.4(4) . .
C49 C48 H48 118.8 . .
C47 C48 H48 118.8 . .
C48 C49 C50 118.0(4) . .
C48 C49 C59 121.5(4) . .
C50 C49 C59 120.5(5) . .
C51 C50 C49 122.2(5) . .
C51 C50 H50 118.9 . .
C49 C50 H50 118.9 . .
C52 C51 C50 116.8(4) . .
C52 C51 P4 117.2(3) . .
C50 C51 P4 125.9(4) . .
C47 C52 C51 123.7(4) . .
C47 C52 S2 120.6(4) . .
C51 C52 S2 115.7(3) . .
C56 C53 C43 112.3(4) . .
C56 C53 C54 109.6(4) . .
C43 C53 C54 109.4(4) . .
C56 C53 C55 108.5(4) . .
C43 C53 C55 108.8(4) . .
C54 C53 C55 108.1(4) . .
C53 C54 H54A 109.5 . .
C53 C54 H54B 109.5 . .
H54A C54 H54B 109.5 . .
C53 C54 H54C 109.5 . .
H54A C54 H54C 109.5 . .
H54B C54 H54C 109.5 . .
C53 C55 H55A 109.5 . .
C53 C55 H55B 109.5 . .
H55A C55 H55B 109.5 . .
C53 C55 H55C 109.5 . .
H55A C55 H55C 109.5 . .
H55B C55 H55C 109.5 . .
C53 C56 H56A 109.5 . .
C53 C56 H56B 109.5 . .
H56A C56 H56B 109.5 . .
C53 C56 H56C 109.5 . .
H56A C56 H56C 109.5 . .
H56B C56 H56C 109.5 . .
C46 C57 H57A 109.5 . .
C46 C57 H57B 109.5 . .
H57A C57 H57B 109.5 . .
C46 C57 H57C 109.5 . .
H57A C57 H57C 109.5 . .
H57B C57 H57C 109.5 . .
C46 C58 H58A 109.5 . .
C46 C58 H58B 109.5 . .
H58A C58 H58B 109.5 . .
C46 C58 H58C 109.5 . .
H58A C58 H58C 109.5 . .
H58B C58 H58C 109.5 . .
C61 C59 C60 109.3(5) . .
C61 C59 C62 107.1(5) . .
C60 C59 C62 110.2(5) . .
C61 C59 C49 110.9(4) . .
C60 C59 C49 108.0(4) . .
C62 C59 C49 111.4(5) . .
C59 C60 H60A 109.5 . .
C59 C60 H60B 109.5 . .
H60A C60 H60B 109.5 . .
C59 C60 H60C 109.5 . .
H60A C60 H60C 109.5 . .
H60B C60 H60C 109.5 . .
C59 C61 H61A 109.5 . .
C59 C61 H61B 109.5 . .
H61A C61 H61B 109.5 . .
C59 C61 H61C 109.5 . .
H61A C61 H61C 109.5 . .
H61B C61 H61C 109.5 . .
C59 C62 H62A 109.5 . .
C59 C62 H62B 109.5 . .
H62A C62 H62B 109.5 . .
C59 C62 H62C 109.5 . .
H62A C62 H62C 109.5 . .
H62B C62 H62C 109.5 . .
C65 C63 C64 109.5(5) . .
C65 C63 P3 110.8(3) . .
C64 C63 P3 116.2(4) . .
C65 C63 H63 106.6 . .
C64 C63 H63 106.6 . .
P3 C63 H63 106.6 . .
C63 C64 H64A 109.5 . .
C63 C64 H64B 109.5 . .
H64A C64 H64B 109.5 . .
C63 C64 H64C 109.5 . .
H64A C64 H64C 109.5 . .
H64B C64 H64C 109.5 . .
C63 C65 H65A 109.5 . .
C63 C65 H65B 109.5 . .
H65A C65 H65B 109.5 . .
C63 C65 H65C 109.5 . .
H65A C65 H65C 109.5 . .
H65B C65 H65C 109.5 . .
C68 C66 C67 109.9(4) . .
C68 C66 P3 115.8(4) . .
C67 C66 P3 108.7(4) . .
C68 C66 H66 107.4 . .
C67 C66 H66 107.4 . .
P3 C66 H66 107.4 . .
C66 C67 H67A 109.5 . .
C66 C67 H67B 109.5 . .
H67A C67 H67B 109.5 . .
C66 C67 H67C 109.5 . .
H67A C67 H67C 109.5 . .
H67B C67 H67C 109.5 . .
C66 C68 H68A 109.5 . .
C66 C68 H68B 109.5 . .
H68A C68 H68B 109.5 . .
C66 C68 H68C 109.5 . .
H68A C68 H68C 109.5 . .
H68B C68 H68C 109.5 . .
C71 C69 C70 109.0(4) . .
C71 C69 P4 110.4(3) . .
C70 C69 P4 116.2(3) . .
C71 C69 H69 106.9 . .
C70 C69 H69 106.9 . .
P4 C69 H69 106.9 . .
C69 C70 H70A 109.5 . .
C69 C70 H70B 109.5 . .
H70A C70 H70B 109.5 . .
C69 C70 H70C 109.5 . .
H70A C70 H70C 109.5 . .
H70B C70 H70C 109.5 . .
C69 C71 H71A 109.5 . .
C69 C71 H71B 109.5 . .
H71A C71 H71B 109.5 . .
C69 C71 H71C 109.5 . .
H71A C71 H71C 109.5 . .
H71B C71 H71C 109.5 . .
C74 C72 C73 111.3(4) . .
C74 C72 P4 116.2(4) . .
C73 C72 P4 108.7(4) . .
C74 C72 H72 106.7 . .
C73 C72 H72 106.7 . .
P4 C72 H72 106.7 . .
C72 C73 H73A 109.5 . .
C72 C73 H73B 109.5 . .
H73A C73 H73B 109.5 . .
C72 C73 H73C 109.5 . .
H73A C73 H73C 109.5 . .
H73B C73 H73C 109.5 . .
C72 C74 H74A 109.5 . .
C72 C74 H74B 109.5 . .
H74A C74 H74B 109.5 . .
C72 C74 H74C 109.5 . .
H74A C74 H74C 109.5 . .
H74B C74 H74C 109.5 . .
C76 C75 Ru2 69.5(3) . .
C76 C75 H75A 116.7 . .
Ru2 C75 H75A 116.7 . .
C76 C75 H75B 116.7 . .
Ru2 C75 H75B 116.7 . .
H75A C75 H75B 113.7 . .
C75 C76 Ru2 72.5(3) . .
C75 C76 H76A 116.3 . .
Ru2 C76 H76A 116.3 . .
C75 C76 H76B 116.3 . .
Ru2 C76 H76B 116.3 . .
H76A C76 H76B 113.3 . .
C78 C77 Ru2 72.8(3) . .
C78 C77 H77A 116.3 . .
Ru2 C77 H77A 116.3 . .
C78 C77 H77B 116.3 . .
Ru2 C77 H77B 116.3 . .
H77A C77 H77B 113.3 . .
C77 C78 Ru2 68.8(3) . .
C77 C78 H78A 116.8 . .
Ru2 C78 H78A 116.8 . .
C77 C78 H78B 116.8 . .
Ru2 C78 H78B 116.8 . .
H78A C78 H78B 113.8 . .
C82A C81A H81A 109.5 . .
C82A C81A H81B 109.5 . .
H81A C81A H81B 109.5 . .
C82A C81A H81C 109.5 . .
H81A C81A H81C 109.5 . .
H81B C81A H81C 109.5 . .
C81A C82A C83A 126.6(13) . .
C81A C82A H82A 105.7 . .
C83A C82A H82A 105.7 . .
C81A C82A H82B 105.7 . .
C83A C82A H82B 105.7 . .
H82A C82A H82B 106.1 . .
C84A C83A C82A 121.0(12) . .
C84A C83A H83A 107.1 . .
C82A C83A H83A 107.1 . .
C84A C83A H83B 107.1 . .
C82A C83A H83B 107.1 . .
H83A C83A H83B 106.8 . .
C83A C84A C85A 126.7(14) . .
C83A C84A H84A 105.6 . .
C85A C84A H84A 105.6 . .
C83A C84A H84B 105.6 . .
C85A C84A H84B 105.6 . .
H84A C84A H84B 106.1 . .
C84A C85A H85A 109.5 . .
C84A C85A H85B 109.5 . .
H85A C85A H85B 109.5 . .
C84A C85A H85C 109.5 . .
H85A C85A H85C 109.5 . .
H85B C85A H85C 109.5 . .
C82B C81B H81D 109.5 . .
C82B C81B H81E 109.5 . .
H81D C81B H81E 109.5 . .
C82B C81B H81F 109.5 . .
H81D C81B H81F 109.5 . .
H81E C81B H81F 109.5 . .
C81B C82B C83B 124.5(14) . .
C81B C82B H82C 106.2 . .
C83B C82B H82C 106.2 . .
C81B C82B H82D 106.2 . .
C83B C82B H82D 106.2 . .
H82C C82B H82D 106.4 . .
C84B C83B C82B 130.7(14) . .
C84B C83B H83C 104.6 . .
C82B C83B H83C 104.6 . .
C84B C83B H83D 104.6 . .
C82B C83B H83D 104.6 . .
H83C C83B H83D 105.7 . .
C83B C84B C85B 126.4(14) . .
C83B C84B H84C 105.7 . .
C85B C84B H84C 105.7 . .
C83B C84B H84D 105.7 . .
C85B C84B H84D 105.7 . .
H84C C84B H84D 106.2 . .
C84B C85B H85D 109.5 . .
C84B C85B H85E 109.5 . .
H85D C85B H85E 109.5 . .
C84B C85B H85F 109.5 . .
H85D C85B H85F 109.5 . .
H85E C85B H85F 109.5 . .
C92 C91 H91A 109.5 . .
C92 C91 H91B 109.5 . .
H91A C91 H91B 109.5 . .
C92 C91 H91C 109.5 . .
H91A C91 H91C 109.5 . .
H91B C91 H91C 109.5 . .
C92 C91 H96C 115(4) . 2
H91A C91 H96C 45.9 . 2
H91B C91 H96C 134.3 . 2
H91C C91 H96C 64.8 . 2
C91 C92 C93 128.8(15) . .
C91 C92 H92A 105.1 . .
C93 C92 H92A 105.1 . .
C91 C92 H92B 105.1 . .
C93 C92 H92B 105.1 . .
H92A C92 H92B 105.9 . .
C94 C93 C92 136.0(14) . .
C94 C93 H93A 103.2 . .
C92 C93 H93A 103.2 . .
C94 C93 H93B 103.2 . .
C92 C93 H93B 103.2 . .
H93A C93 H93B 105.2 . .
C93 C94 C95 137.2(14) . .
C93 C94 H94A 102.8 . .
C95 C94 H94A 102.8 . .
C93 C94 H94B 102.8 . .
C95 C94 H94B 102.8 . .
H94A C94 H94B 105.0 . .
C96 C95 C94 129.0(14) . .
C96 C95 H95A 105.0 . .
C94 C95 H95A 105.0 . .
C96 C95 H95B 105.0 . .
C94 C95 H95B 105.0 . .
H95A C95 H95B 105.9 . .
C95 C96 H96A 109.5 . .
C95 C96 H96B 109.5 . .
H96A C96 H96B 109.5 . .
C95 C96 H96C 109.5 . .
H96A C96 H96C 109.5 . .
H96B C96 H96C 109.5 . .
C95 C96 H91B 103(2) . 2
H96A C96 H91B 127.7 . 2
H96B C96 H91B 18.8 . 2
H96C C96 H91B 96.0 . 2
C95 C96 H91C 100(3) . 2
H96A C96 H91C 51.6 . 2
H96B C96 H91C 149.5 . 2
H96C C96 H91C 65.4 . 2
H91B C96 H91C 154.0 2 2

loop_
_geom_bond_atom_site_label_1
_geom_bond_atom_site_label_2
_geom_bond_distance
_geom_bond_site_symmetry_2
Ru1 C38 2.148(5) .
Ru1 C37 2.156(5) .
Ru1 C39 2.189(5) .
Ru1 C36 2.203(5) .
Ru1 S1 2.3141(12) .
Ru1 P2 2.3356(13) .
Ru1 P1 2.3535(13) .
S1 C13 1.769(5) .
S1 C1 1.775(4) .
P1 C2 1.851(5) .
P1 C27 1.871(5) .
P1 C24 1.881(5) .
P2 C12 1.854(5) .
P2 C33 1.870(5) .
P2 C30 1.880(5) .
C1 C6 1.394(6) .
C1 C2 1.400(6) .
C2 C3 1.380(6) .
C3 C4 1.406(6) .
C3 H3 0.9500 .
C4 C5 1.392(6) .
C4 C14 1.530(6) .
C5 C6 1.405(6) .
C5 H5 0.9500 .
C6 C7 1.551(6) .
C7 C19 1.538(6) .
C7 C18 1.538(6) .
C7 C8 1.546(6) .
C8 C13 1.399(6) .
C8 C9 1.405(6) .
C9 C10 1.394(6) .
C9 H9 0.9500 .
C10 C11 1.394(6) .
C10 C20 1.543(6) .
C11 C12 1.388(6) .
C11 H11 0.9500 .
C12 C13 1.388(6) .
C14 C15 1.537(7) .
C14 C17 1.537(7) .
C14 C16 1.538(7) .
C15 H15A 0.9800 .
C15 H15B 0.9800 .
C15 H15C 0.9800 .
C16 H16A 0.9800 .
C16 H16B 0.9800 .
C16 H16C 0.9800 .
C17 H17A 0.9800 .
C17 H17B 0.9800 .
C17 H17C 0.9800 .
C18 H18A 0.9800 .
C18 H18B 0.9800 .
C18 H18C 0.9800 .
C19 H19A 0.9800 .
C19 H19B 0.9800 .
C19 H19C 0.9800 .
C20 C22 1.530(7) .
C20 C21 1.533(6) .
C20 C23 1.533(6) .
C21 H21A 0.9800 .
C21 H21B 0.9800 .
C21 H21C 0.9800 .
C22 H22A 0.9800 .
C22 H22B 0.9800 .
C22 H22C 0.9800 .
C23 H23A 0.9800 .
C23 H23B 0.9800 .
C23 H23C 0.9800 .
C24 C25 1.525(7) .
C24 C26 1.542(7) .
C24 H24 1.0000 .
C25 H25A 0.9800 .
C25 H25B 0.9800 .
C25 H25C 0.9800 .
C26 H26A 0.9800 .
C26 H26B 0.9800 .
C26 H26C 0.9800 .
C27 C29 1.530(7) .
C27 C28 1.545(7) .
C27 H27 1.0000 .
C28 H28A 0.9800 .
C28 H28B 0.9800 .
C28 H28C 0.9800 .
C29 H29A 0.9800 .
C29 H29B 0.9800 .
C29 H29C 0.9800 .
C30 C32 1.528(8) .
C30 C31 1.535(7) .
C30 H30 1.0000 .
C31 H31A 0.9800 .
C31 H31B 0.9800 .
C31 H31C 0.9800 .
C32 H32A 0.9800 .
C32 H32B 0.9800 .
C32 H32C 0.9800 .
C33 C35 1.527(8) .
C33 C34 1.537(7) .
C33 H33 1.0000 .
C34 H34A 0.9800 .
C34 H34B 0.9800 .
C34 H34C 0.9800 .
C35 H35A 0.9800 .
C35 H35B 0.9800 .
C35 H35C 0.9800 .
C36 C37 1.435(7) .
C36 H36A 0.9900 .
C36 H36B 0.9900 .
C37 H37A 0.9900 .
C37 H37B 0.9900 .
C38 C39 1.422(7) .
C38 H38A 0.9900 .
C38 H38B 0.9900 .
C39 H39A 0.9900 .
C39 H39B 0.9900 .
Ru2 C77 2.134(5) .
Ru2 C76 2.162(5) .
Ru2 C78 2.187(5) .
Ru2 C75 2.202(5) .
Ru2 S2 2.3181(12) .
Ru2 P4 2.3450(13) .
Ru2 P3 2.3541(13) .
S2 C40 1.771(5) .
S2 C52 1.774(5) .
P3 C41 1.856(5) .
P3 C66 1.862(5) .
P3 C63 1.870(5) .
P4 C51 1.853(5) .
P4 C72 1.862(5) .
P4 C69 1.874(5) .
C40 C45 1.392(6) .
C40 C41 1.403(6) .
C41 C42 1.378(6) .
C42 C43 1.393(7) .
C42 H42 0.9500 .
C43 C44 1.411(6) .
C43 C53 1.536(7) .
C44 C45 1.396(6) .
C44 H44 0.9500 .
C45 C46 1.551(6) .
C46 C57 1.534(6) .
C46 C47 1.545(7) .
C46 C58 1.547(7) .
C47 C52 1.392(6) .
C47 C48 1.402(6) .
C48 C49 1.392(7) .
C48 H48 0.9500 .
C49 C50 1.399(7) .
C49 C59 1.537(7) .
C50 C51 1.399(6) .
C50 H50 0.9500 .
C51 C52 1.394(6) .
C53 C56 1.534(7) .
C53 C54 1.539(7) .
C53 C55 1.544(7) .
C54 H54A 0.9800 .
C54 H54B 0.9800 .
C54 H54C 0.9800 .
C55 H55A 0.9800 .
C55 H55B 0.9800 .
C55 H55C 0.9800 .
C56 H56A 0.9800 .
C56 H56B 0.9800 .
C56 H56C 0.9800 .
C57 H57A 0.9800 .
C57 H57B 0.9800 .
C57 H57C 0.9800 .
C58 H58A 0.9800 .
C58 H58B 0.9800 .
C58 H58C 0.9800 .
C59 C61 1.516(8) .
C59 C60 1.528(8) .
C59 C62 1.533(8) .
C60 H60A 0.9800 .
C60 H60B 0.9800 .
C60 H60C 0.9800 .
C61 H61A 0.9800 .
C61 H61B 0.9800 .
C61 H61C 0.9800 .
C62 H62A 0.9800 .
C62 H62B 0.9800 .
C62 H62C 0.9800 .
C63 C65 1.513(7) .
C63 C64 1.534(7) .
C63 H63 1.0000 .
C64 H64A 0.9800 .
C64 H64B 0.9800 .
C64 H64C 0.9800 .
C65 H65A 0.9800 .
C65 H65B 0.9800 .
C65 H65C 0.9800 .
C66 C68 1.537(7) .
C66 C67 1.539(7) .
C66 H66 1.0000 .
C67 H67A 0.9800 .
C67 H67B 0.9800 .
C67 H67C 0.9800 .
C68 H68A 0.9800 .
C68 H68B 0.9800 .
C68 H68C 0.9800 .
C69 C71 1.530(7) .
C69 C70 1.534(7) .
C69 H69 1.0000 .
C70 H70A 0.9800 .
C70 H70B 0.9800 .
C70 H70C 0.9800 .
C71 H71A 0.9800 .
C71 H71B 0.9800 .
C71 H71C 0.9800 .
C72 C74 1.524(7) .
C72 C73 1.535(7) .
C72 H72 1.0000 .
C73 H73A 0.9800 .
C73 H73B 0.9800 .
C73 H73C 0.9800 .
C74 H74A 0.9800 .
C74 H74B 0.9800 .
C74 H74C 0.9800 .
C75 C76 1.421(8) .
C75 H75A 0.9900 .
C75 H75B 0.9900 .
C76 H76A 0.9900 .
C76 H76B 0.9900 .
C77 C78 1.424(7) .
C77 H77A 0.9900 .
C77 H77B 0.9900 .
C78 H78A 0.9900 .
C78 H78B 0.9900 .
C81A C82A 1.334(12) .
C81A H81A 0.9800 .
C81A H81B 0.9800 .
C81A H81C 0.9800 .
C82A C83A 1.495(10) .
C82A H82A 0.9900 .
C82A H82B 0.9900 .
C83A C84A 1.295(13) .
C83A H83A 0.9900 .
C83A H83B 0.9900 .
C84A C85A 1.470(10) .
C84A H84A 0.9900 .
C84A H84B 0.9900 .
C85A H85A 0.9800 .
C85A H85B 0.9800 .
C85A H85C 0.9800 .
C81B C82B 1.352(12) .
C81B H81D 0.9800 .
C81B H81E 0.9800 .
C81B H81F 0.9800 .
C82B C83B 1.495(10) .
C82B H82C 0.9900 .
C82B H82D 0.9900 .
C83B C84B 1.287(13) .
C83B H83C 0.9900 .
C83B H83D 0.9900 .
C84B C85B 1.500(10) .
C84B H84C 0.9900 .
C84B H84D 0.9900 .
C85B H85D 0.9800 .
C85B H85E 0.9800 .
C85B H85F 0.9800 .
C91 C92 1.356(12) .
C91 H91A 0.9800 .
C91 H91B 0.9800 .
C91 H91C 0.9800 .
C91 H96C 0.64(4) 2
C92 C93 1.485(10) .
C92 H92A 0.9900 .
C92 H92B 0.9900 .
C93 C94 1.283(13) .
C93 H93A 0.9900 .
C93 H93B 0.9900 .
C94 C95 1.484(10) .
C94 H94A 0.9900 .
C94 H94B 0.9900 .
C95 C96 1.367(12) .
C95 H95A 0.9900 .
C95 H95B 0.9900 .
C96 H96A 0.9800 .
C96 H96B 0.9800 .
C96 H96C 0.9800 .

loop_
_geom_torsion_atom_site_label_1
_geom_torsion_atom_site_label_2
_geom_torsion_atom_site_label_3
_geom_torsion_atom_site_label_4
_geom_torsion
C13 S1 C1 C6 -37.1(4)
Ru1 S1 C1 C6 -147.0(3)
C13 S1 C1 C2 142.0(3)
Ru1 S1 C1 C2 32.1(4)
C6 C1 C2 C3 -2.6(7)
S1 C1 C2 C3 178.3(3)
C6 C1 C2 P1 173.9(3)
S1 C1 C2 P1 -5.2(5)
C27 P1 C2 C3 20.0(5)
C24 P1 C2 C3 -84.2(4)
Ru1 P1 C2 C3 152.9(4)
C27 P1 C2 C1 -156.3(3)
C24 P1 C2 C1 99.5(4)
Ru1 P1 C2 C1 -23.3(4)
C1 C2 C3 C4 1.9(7)
P1 C2 C3 C4 -174.3(3)
C2 C3 C4 C5 0.0(7)
C2 C3 C4 C14 177.6(4)
C3 C4 C5 C6 -1.4(7)
C14 C4 C5 C6 -178.9(4)
C2 C1 C6 C5 1.2(6)
S1 C1 C6 C5 -179.7(3)
C2 C1 C6 C7 -179.8(4)
S1 C1 C6 C7 -0.7(6)
C4 C5 C6 C1 0.8(6)
C4 C5 C6 C7 -178.2(4)
C1 C6 C7 C19 -75.3(5)
C5 C6 C7 C19 103.6(5)
C1 C6 C7 C18 167.0(4)
C5 C6 C7 C18 -14.0(6)
C1 C6 C7 C8 44.0(5)
C5 C6 C7 C8 -137.1(4)
C19 C7 C8 C13 75.5(5)
C18 C7 C8 C13 -166.6(4)
C6 C7 C8 C13 -43.4(5)
C19 C7 C8 C9 -102.1(5)
C18 C7 C8 C9 15.9(6)
C6 C7 C8 C9 139.1(4)
C13 C8 C9 C10 -1.6(6)
C7 C8 C9 C10 176.1(4)
C8 C9 C10 C11 2.8(7)
C8 C9 C10 C20 -179.1(4)
C9 C10 C11 C12 -0.3(7)
C20 C10 C11 C12 -178.5(4)
C10 C11 C12 C13 -3.3(7)
C10 C11 C12 P2 173.3(3)
C33 P2 C12 C13 152.5(4)
C30 P2 C12 C13 -102.5(4)
Ru1 P2 C12 C13 19.7(4)
C33 P2 C12 C11 -24.1(5)
C30 P2 C12 C11 80.8(4)
Ru1 P2 C12 C11 -156.9(4)
C11 C12 C13 C8 4.7(7)
P2 C12 C13 C8 -172.2(3)
C11 C12 C13 S1 -175.0(3)
P2 C12 C13 S1 8.2(5)
C9 C8 C13 C12 -2.3(6)
C7 C8 C13 C12 -180.0(4)
C9 C8 C13 S1 177.3(3)
C7 C8 C13 S1 -0.4(6)
C1 S1 C13 C12 -142.7(3)
Ru1 S1 C13 C12 -32.7(4)
C1 S1 C13 C8 37.7(4)
Ru1 S1 C13 C8 147.7(3)
C5 C4 C14 C15 -122.9(5)
C3 C4 C14 C15 59.6(5)
C5 C4 C14 C17 -2.8(6)
C3 C4 C14 C17 179.7(4)
C5 C4 C14 C16 117.4(5)
C3 C4 C14 C16 -60.1(5)
C9 C10 C20 C22 -114.9(5)
C11 C10 C20 C22 63.1(5)
C9 C10 C20 C21 5.2(6)
C11 C10 C20 C21 -176.8(4)
C9 C10 C20 C23 125.8(5)
C11 C10 C20 C23 -56.2(6)
C2 P1 C24 C25 67.6(4)
C27 P1 C24 C25 -39.2(4)
Ru1 P1 C24 C25 179.9(3)
C2 P1 C24 C26 -57.2(4)
C27 P1 C24 C26 -164.0(3)
Ru1 P1 C24 C26 55.1(4)
C2 P1 C27 C29 57.0(4)
C24 P1 C27 C29 161.4(4)
Ru1 P1 C27 C29 -61.8(4)
C2 P1 C27 C28 -178.7(3)
C24 P1 C27 C28 -74.3(4)
Ru1 P1 C27 C28 62.5(4)
C12 P2 C30 C32 55.1(4)
C33 P2 C30 C32 160.5(4)
Ru1 P2 C30 C32 -57.9(4)
C12 P2 C30 C31 -71.0(5)
C33 P2 C30 C31 34.4(5)
Ru1 P2 C30 C31 176.0(4)
C12 P2 C33 C35 -57.2(4)
C30 P2 C33 C35 -162.0(4)
Ru1 P2 C33 C35 61.2(5)
C12 P2 C33 C34 177.7(4)
C30 P2 C33 C34 72.9(4)
Ru1 P2 C33 C34 -63.9(4)
C52 S2 C40 C45 -37.1(4)
Ru2 S2 C40 C45 -147.6(4)
C52 S2 C40 C41 144.0(4)
Ru2 S2 C40 C41 33.5(4)
C45 C40 C41 C42 -1.4(7)
S2 C40 C41 C42 177.5(4)
C45 C40 C41 P3 174.9(4)
S2 C40 C41 P3 -6.2(5)
C66 P3 C41 C42 19.3(5)
C63 P3 C41 C42 -84.9(5)
Ru2 P3 C41 C42 152.9(4)
C66 P3 C41 C40 -156.6(4)
C63 P3 C41 C40 99.1(4)
Ru2 P3 C41 C40 -23.1(4)
C40 C41 C42 C43 2.0(7)
P3 C41 C42 C43 -174.0(4)
C41 C42 C43 C44 0.0(7)
C41 C42 C43 C53 177.9(4)
C42 C43 C44 C45 -2.6(7)
C53 C43 C44 C45 179.5(4)
C41 C40 C45 C44 -1.1(7)
S2 C40 C45 C44 -180.0(3)
C41 C40 C45 C46 178.0(4)
S2 C40 C45 C46 -0.8(6)
C43 C44 C45 C40 3.2(7)
C43 C44 C45 C46 -175.9(4)
C40 C45 C46 C57 168.6(4)
C44 C45 C46 C57 -12.3(6)
C40 C45 C46 C47 44.7(6)
C44 C45 C46 C47 -136.2(5)
C40 C45 C46 C58 -74.2(5)
C44 C45 C46 C58 104.9(5)
C57 C46 C47 C52 -168.1(4)
C58 C46 C47 C52 74.5(5)
C45 C46 C47 C52 -44.5(6)
C57 C46 C47 C48 15.0(6)
C58 C46 C47 C48 -102.4(5)
C45 C46 C47 C48 138.6(4)
C52 C47 C48 C49 -1.4(7)
C46 C47 C48 C49 175.6(4)
C47 C48 C49 C50 3.2(7)
C47 C48 C49 C59 -178.0(4)
C48 C49 C50 C51 -1.2(7)
C59 C49 C50 C51 -180.0(4)
C49 C50 C51 C52 -2.5(7)
C49 C50 C51 P4 174.6(4)
C72 P4 C51 C52 153.7(4)
C69 P4 C51 C52 -101.6(4)
Ru2 P4 C51 C52 20.9(4)
C72 P4 C51 C50 -23.4(5)
C69 P4 C51 C50 81.3(4)
Ru2 P4 C51 C50 -156.2(4)
C48 C47 C52 C51 -2.6(7)
C46 C47 C52 C51 -179.7(4)
C48 C47 C52 S2 177.3(3)
C46 C47 C52 S2 0.2(6)
C50 C51 C52 C47 4.5(7)
P4 C51 C52 C47 -172.9(4)
C50 C51 C52 S2 -175.5(3)
P4 C51 C52 S2 7.2(5)
C40 S2 C52 C47 37.3(4)
Ru2 S2 C52 C47 147.5(3)
C40 S2 C52 C51 -142.8(4)
Ru2 S2 C52 C51 -32.6(4)
C42 C43 C53 C56 178.9(4)
C44 C43 C53 C56 -3.3(7)
C42 C43 C53 C54 -59.2(6)
C44 C43 C53 C54 118.7(5)
C42 C43 C53 C55 58.8(6)
C44 C43 C53 C55 -123.4(5)
C48 C49 C59 C61 132.8(5)
C50 C49 C59 C61 -48.5(7)
C48 C49 C59 C60 -107.5(6)
C50 C49 C59 C60 71.3(6)
C48 C49 C59 C62 13.6(7)
C50 C49 C59 C62 -167.6(5)
C41 P3 C63 C65 -57.4(4)
C66 P3 C63 C65 -163.5(4)
Ru2 P3 C63 C65 54.3(4)
C41 P3 C63 C64 68.3(4)
C66 P3 C63 C64 -37.7(4)
Ru2 P3 C63 C64 -179.9(3)
C41 P3 C66 C68 59.4(4)
C63 P3 C66 C68 163.2(4)
Ru2 P3 C66 C68 -59.3(4)
C41 P3 C66 C67 -176.3(4)
C63 P3 C66 C67 -72.5(4)
Ru2 P3 C66 C67 65.0(4)
C51 P4 C69 C71 58.5(4)
C72 P4 C69 C71 163.8(3)
Ru2 P4 C69 C71 -54.8(4)
C51 P4 C69 C70 -66.3(4)
C72 P4 C69 C70 39.0(4)
Ru2 P4 C69 C70 -179.6(3)
C51 P4 C72 C74 -57.4(4)
C69 P4 C72 C74 -162.4(4)
Ru2 P4 C72 C74 61.0(5)
C51 P4 C72 C73 176.1(4)
C69 P4 C72 C73 71.2(4)
Ru2 P4 C72 C73 -65.4(4)
C81A C82A C83A C84A 124(2)
C82A C83A C84A C85A 168.8(19)
C81B C82B C83B C84B 161(2)
C82B C83B C84B C85B 127(2)
C91 C92 C93 C94 -176(3)
C92 C93 C94 C95 -53(4)
C93 C94 C95 C96 -172(2)
